data_7044242
loop_
_publ_author_name
'Lamprecht, Zandria'
'Radhakrishnan, Shankara'
'Hildebrandt, Alexander'
'Lang, Heinrich'
'Liles, David Charles'
'Weststrate, Nora-ann'
'Lotz, Simon'
'Bezuidenhout, Daniela Ina'

_publ_section_title
;
 Mono-, di- and tetrarhenium Fischer carbene complexes with
 thienothiophene substituents
;
_journal_name_full 'Dalton Trans.'
_journal_paper_doi 10.1039/C7DT02969A
_journal_year 2017
_chemical_formula_moiety 'C30 H12 O20 Re4 S2'
_chemical_formula_sum 'C30 H12 O20 Re4 S2'
_chemical_formula_weight 1501.32
_chemical_name_systematic (Thieno[2,3-b]thiophen-2,5-diyl)-bis[(ethoxy-carbene)-nonacarbonyl-dirhenium]
_space_group_crystal_system monoclinic
_space_group_IT_number 14
_space_group_name_Hall '-P 2yn'
_space_group_name_H-M_alt 'P 1 21/n 1'
_symmetry_space_group_name_Hall '-P 2yn'
_symmetry_space_group_name_H-M 'P 1 21/n 1'
_atom_sites_solution_hydrogens geom
_atom_sites_solution_primary intrinsic-phasing
_audit_creation_method SHELXL-2014/7
_audit_update_record
;
2017-06-08 deposited with the CCDC.
2017-09-15 downloaded from the CCDC.
;
_cell_angle_alpha 90
_cell_angle_beta 96.857(4)
_cell_angle_gamma 90
_cell_formula_units_Z 2
_cell_length_a 10.1212(7)
_cell_length_b 13.5273(11)
_cell_length_c 14.1208(12)
_cell_measurement_reflns_used 9978
_cell_measurement_temperature 150(2)
_cell_measurement_theta_max 27.144
_cell_measurement_theta_min 2.631
_cell_volume 1919.5(3)
_computing_cell_refinement 'SAINT (Bruker, 2015)'
_computing_data_collection 'APEX2 (Bruker, 2015)'
_computing_data_reduction 'SAINT (Bruker, 2015)'
_computing_molecular_graphics
;
 ORTEP-3 for Windows (Farrugia, 1997), POV-RAY (Cason, 2004),
 Mercury (Macrae <i>et al</i>., 2008)
;
_computing_publication_material 'SHELXL-2014, PLATON (Spek, 2009)'
_computing_structure_refinement 'SHELXTL, SHELXL-2014 (Sheldrick, 2014)'
_computing_structure_solution 'SHELXTS (Sheldrick, 2014)'
_diffrn_ambient_temperature 150(2)
_diffrn_measured_fraction_theta_full 1.000
_diffrn_measured_fraction_theta_max 1.000
_diffrn_measurement_device_type 'Bruker kappa Photon CMOS'
_diffrn_measurement_method '\f and \w scans'
_diffrn_radiation_type MoK\a
_diffrn_radiation_wavelength 0.71073
_diffrn_reflns_av_R_equivalents 0.0608
_diffrn_reflns_av_unetI/netI 0.0412
_diffrn_reflns_Laue_measured_fraction_full 1.000
_diffrn_reflns_Laue_measured_fraction_max 1.000
_diffrn_reflns_limit_h_max 12
_diffrn_reflns_limit_h_min -12
_diffrn_reflns_limit_k_max 17
_diffrn_reflns_limit_k_min -17
_diffrn_reflns_limit_l_max 18
_diffrn_reflns_limit_l_min -18
_diffrn_reflns_number 16102
_diffrn_reflns_point_group_measured_fraction_full 1.000
_diffrn_reflns_point_group_measured_fraction_max 1.000
_diffrn_reflns_theta_full 25.242
_diffrn_reflns_theta_max 27.099
_diffrn_reflns_theta_min 2.348
_diffrn_source ' I\mS  micro focus'
_exptl_absorpt_coefficient_mu 12.760
_exptl_absorpt_correction_T_max 0.430
_exptl_absorpt_correction_T_min 0.108
_exptl_absorpt_correction_type multi-scan
_exptl_absorpt_process_details 'SADABS (Bruker, 2015)'
_exptl_crystal_colour orange
_exptl_crystal_density_diffrn 2.598
_exptl_crystal_density_method 'not measured'
_exptl_crystal_description blade
_exptl_crystal_F_000 1368
_exptl_crystal_recrystallization_method 'Re-crystallisation from solvent'
_exptl_crystal_size_max 0.360
_exptl_crystal_size_mid 0.080
_exptl_crystal_size_min 0.040
_refine_diff_density_max 0.985
_refine_diff_density_min -1.432
_refine_diff_density_rms 0.168
_refine_ls_extinction_method none
_refine_ls_goodness_of_fit_ref 1.061
_refine_ls_hydrogen_treatment constr
_refine_ls_matrix_type full
_refine_ls_number_parameters 290
_refine_ls_number_reflns 4222
_refine_ls_number_restraints 0
_refine_ls_restrained_S_all 1.061
_refine_ls_R_factor_all 0.0396
_refine_ls_R_factor_gt 0.0303
_refine_ls_shift/su_max 0.002
_refine_ls_shift/su_mean 0.000
_refine_ls_structure_factor_coef Fsqd
_refine_ls_weighting_details 'w=1/[\s^2^(Fo^2^)+(0.0172P)^2^+6.2386P] where P=(Fo^2^+2Fc^2^)/3'
_refine_ls_weighting_scheme calc
_refine_ls_wR_factor_gt 0.0563
_refine_ls_wR_factor_ref 0.0589
_reflns_number_gt 3715
_reflns_number_total 4222
_cod_data_source_file c7dt02969a2.cif
_cod_data_source_block mo_ZL225F3_0m
_cod_database_code 7044242
_shelx_shelxl_version_number 2014/7
_shelx_space_group_comment
;
The symmetry employed for this shelxl refinement is uniquely defined
by the following loop, which should always be used as a source of
symmetry information in preference to the above space-group names.
They are only intended as comments.
;
_shelx_estimated_absorpt_t_min 0.091
_shelx_estimated_absorpt_t_max 0.629

loop_
_space_group_symop_operation_xyz
'x, y, z'
'-x+1/2, y+1/2, -z+1/2'
'-x, -y, -z'
'x-1/2, -y-1/2, z-1/2'

loop_
_atom_site_label
_atom_site_type_symbol
_atom_site_fract_x
_atom_site_fract_y
_atom_site_fract_z
_atom_site_U_iso_or_equiv
_atom_site_adp_type
_atom_site_occupancy
_atom_site_site_symmetry_order
_atom_site_calc_flag
_atom_site_refinement_flags_posn
_atom_site_refinement_flags_adp
_atom_site_refinement_flags_occupancy
_atom_site_disorder_assembly
_atom_site_disorder_group
Re1 Re 0.09765(2) 0.70207(2) 0.71347(2) 0.02416(7) Uani 1 1 d . . . . .
Re2 Re 0.15826(2) 0.78578(2) 0.52192(2) 0.02161(7) Uani 1 1 d . . . . .
S1 S 0.5244(3) 0.5957(2) 0.6354(2) 0.0241(6) Uani 0.5 1 d . . P . .
S1A S 0.3623(3) 0.6098(2) 0.4137(2) 0.0251(6) Uani 0.5 1 d . . P . .
O1 O 0.0333(4) 0.6336(3) 0.9102(3) 0.0389(10) Uani 1 1 d . . . . .
O2 O 0.3771(4) 0.7769(4) 0.8028(3) 0.0460(12) Uani 1 1 d . . . . .
O3 O -0.0268(5) 0.9112(4) 0.7280(4) 0.0639(16) Uani 1 1 d . . . . .
O4 O -0.1708(4) 0.6261(4) 0.6056(4) 0.0514(12) Uani 1 1 d . . . . .
O5 O 0.2256(4) 0.5028(3) 0.6576(3) 0.0399(10) Uani 1 1 d . . . . .
O6 O 0.2087(5) 0.8627(4) 0.3246(3) 0.0503(12) Uani 1 1 d . . . . .
O7 O 0.2056(8) 0.9909(4) 0.6198(4) 0.081(2) Uani 1 1 d . . . . .
O8 O -0.1446(5) 0.8373(4) 0.4981(4) 0.0559(14) Uani 1 1 d . . . . .
O9 O 0.0579(4) 0.5803(3) 0.4420(3) 0.0413(11) Uani 1 1 d . . . . .
O10 O 0.4455(4) 0.7994(3) 0.6098(3) 0.0379(10) Uani 1 1 d . . . . .
C1 C 0.0575(6) 0.6579(4) 0.8366(4) 0.0319(13) Uani 1 1 d . . . . .
C2 C 0.2759(6) 0.7511(4) 0.7696(4) 0.0296(12) Uani 1 1 d . . . . .
C3 C 0.0175(6) 0.8346(5) 0.7250(5) 0.0386(15) Uani 1 1 d . . . . .
C4 C -0.0743(6) 0.6542(4) 0.6450(5) 0.0336(14) Uani 1 1 d . . . . .
C5 C 0.1816(5) 0.5751(4) 0.6788(4) 0.0282(12) Uani 1 1 d . . . . .
C6 C 0.1898(6) 0.8349(4) 0.3984(4) 0.0318(13) Uani 1 1 d . . . . .
C7 C 0.1929(7) 0.9161(5) 0.5850(4) 0.0376(14) Uani 1 1 d . . . . .
C8 C -0.0328(6) 0.8192(5) 0.5050(4) 0.0340(13) Uani 1 1 d . . . . .
C9 C 0.1016(5) 0.6532(4) 0.4720(4) 0.0295(12) Uani 1 1 d . . . . .
C10 C 0.3573(5) 0.7437(4) 0.5592(3) 0.0214(11) Uani 1 1 d . . . . .
C11 C 0.4151(5) 0.6489(4) 0.5356(4) 0.0282(12) Uani 1 1 d . . . . .
C12 C 0.3901(11) 0.5837(9) 0.4670(9) 0.026(2) Uani 0.5 1 d . . P . .
H12 H 0.3242 0.5931 0.4139 0.031 Uiso 0.5 1 calc R U P . .
C12A C 0.5099(10) 0.5886(8) 0.5762(8) 0.021(2) Uani 0.5 1 d . . P . .
H12A H 0.5597 0.6016 0.6363 0.025 Uiso 0.5 1 calc R U P . .
C13 C 0.4706(16) 0.4981(10) 0.4796(8) 0.020(3) Uani 0.5 1 d . . P . .
C14 C 0.5428(14) 0.4964(11) 0.5668(9) 0.019(3) Uani 0.5 1 d . . P . .
C15 C 0.5784(9) 0.8002(7) 0.6333(8) 0.028(3) Uani 0.554(12) 1 d . . P A 1
H15A H 0.6242 0.7800 0.5783 0.034 Uiso 0.554(12) 1 calc R U P A 1
H15B H 0.6044 0.7544 0.6870 0.034 Uiso 0.554(12) 1 calc R U P A 1
C16 C 0.6154(7) 0.9101(5) 0.6633(6) 0.056(2) Uani 0.554(12) 1 d . . P A 1
H16A H 0.7116 0.9152 0.6814 0.084 Uiso 0.554(12) 1 calc R U P A 1
H16B H 0.5885 0.9544 0.6096 0.084 Uiso 0.554(12) 1 calc R U P A 1
H16C H 0.5689 0.9288 0.7176 0.084 Uiso 0.554(12) 1 calc R U P A 1
C15A C 0.4626(13) 0.8935(9) 0.6324(10) 0.033(4) Uani 0.446(12) 1 d . . P A 2
H15C H 0.4112 0.9107 0.6855 0.040 Uiso 0.446(12) 1 calc R U P A 2
H15D H 0.4317 0.9358 0.5770 0.040 Uiso 0.446(12) 1 calc R U P A 2
C16A C 0.6154(7) 0.9101(5) 0.6633(6) 0.056(2) Uani 0.446(12) 1 d . . P A 2
H16D H 0.6313 0.9796 0.6807 0.084 Uiso 0.446(12) 1 calc R U P A 2
H16E H 0.6448 0.8680 0.7183 0.084 Uiso 0.446(12) 1 calc R U P A 2
H16F H 0.6652 0.8930 0.6102 0.084 Uiso 0.446(12) 1 calc R U P A 2

loop_
_atom_site_aniso_label
_atom_site_aniso_U_11
_atom_site_aniso_U_22
_atom_site_aniso_U_33
_atom_site_aniso_U_23
_atom_site_aniso_U_13
_atom_site_aniso_U_12
Re1 0.02078(12) 0.02494(12) 0.02690(12) 0.00204(9) 0.00336(9) -0.00053(8)
Re2 0.02070(12) 0.02128(11) 0.02161(11) -0.00010(8) -0.00252(8) 0.00245(7)
S1 0.0218(14) 0.0285(14) 0.0203(14) -0.0054(12) -0.0052(12) 0.0057(10)
S1A 0.0247(14) 0.0291(15) 0.0202(14) -0.0033(12) -0.0028(12) 0.0094(11)
O1 0.049(3) 0.043(2) 0.029(2) 0.001(2) 0.020(2) -0.006(2)
O2 0.036(3) 0.067(3) 0.032(2) 0.001(2) -0.010(2) -0.012(2)
O3 0.055(3) 0.036(3) 0.102(5) -0.014(3) 0.013(3) 0.013(2)
O4 0.026(2) 0.052(3) 0.073(3) -0.006(3) -0.004(2) -0.008(2)
O5 0.038(2) 0.032(2) 0.051(3) 0.000(2) 0.010(2) 0.0095(18)
O6 0.072(3) 0.058(3) 0.020(2) 0.013(2) 0.003(2) -0.013(3)
O7 0.161(6) 0.033(3) 0.055(3) -0.016(3) 0.031(4) -0.032(3)
O8 0.035(3) 0.075(4) 0.055(3) -0.001(3) -0.004(2) 0.022(2)
O9 0.047(3) 0.033(2) 0.043(3) -0.008(2) -0.003(2) -0.007(2)
O10 0.044(3) 0.042(3) 0.025(2) -0.0038(19) -0.0045(19) -0.0193(19)
C1 0.029(3) 0.030(3) 0.038(3) 0.003(3) 0.008(3) -0.001(2)
C2 0.033(3) 0.036(3) 0.021(3) 0.005(3) 0.008(2) -0.001(2)
C3 0.031(3) 0.036(4) 0.049(4) 0.000(3) 0.004(3) 0.005(3)
C4 0.026(3) 0.028(3) 0.048(4) 0.002(3) 0.011(3) 0.001(2)
C5 0.020(3) 0.038(3) 0.027(3) 0.010(3) 0.004(2) -0.001(2)
C6 0.033(3) 0.034(3) 0.028(3) -0.001(3) 0.000(2) 0.000(2)
C7 0.054(4) 0.030(3) 0.028(3) 0.001(3) 0.006(3) -0.006(3)
C8 0.031(3) 0.036(3) 0.032(3) -0.003(3) -0.007(3) 0.003(3)
C9 0.025(3) 0.034(3) 0.028(3) -0.001(3) -0.004(2) 0.004(2)
C10 0.028(3) 0.021(3) 0.015(2) 0.001(2) 0.006(2) -0.002(2)
C11 0.020(3) 0.031(3) 0.031(3) -0.007(2) -0.006(2) 0.002(2)
C12 0.023(6) 0.034(7) 0.020(6) 0.004(5) -0.002(5) 0.008(5)
C12A 0.020(5) 0.031(6) 0.012(5) 0.000(5) 0.008(5) 0.001(4)
C13 0.020(9) 0.026(6) 0.014(10) -0.007(8) -0.003(8) -0.002(6)
C14 0.016(6) 0.025(6) 0.016(7) -0.010(6) 0.000(7) -0.002(4)
C15 0.013(5) 0.026(5) 0.043(6) -0.006(5) -0.008(4) 0.002(4)
C16 0.040(4) 0.039(4) 0.080(5) -0.006(4) -0.027(4) -0.013(3)
C15A 0.036(8) 0.024(7) 0.039(8) -0.003(6) 0.004(6) 0.004(5)
C16A 0.040(4) 0.039(4) 0.080(5) -0.006(4) -0.027(4) -0.013(3)

loop_
_atom_type_symbol
_atom_type_description
_atom_type_scat_dispersion_real
_atom_type_scat_dispersion_imag
_atom_type_scat_source
C C 0.0033 0.0016 'International Tables Vol C Tables 4.2.6.8 and 6.1.1.4'
H H 0.0000 0.0000 'International Tables Vol C Tables 4.2.6.8 and 6.1.1.4'
O O 0.0106 0.0060 'International Tables Vol C Tables 4.2.6.8 and 6.1.1.4'
S S 0.1246 0.1234 'International Tables Vol C Tables 4.2.6.8 and 6.1.1.4'
Re Re -1.0185 7.2310 'International Tables Vol C Tables 4.2.6.8 and 6.1.1.4'

loop_
_geom_angle_atom_site_label_1
_geom_angle_atom_site_label_2
_geom_angle_atom_site_label_3
_geom_angle
_geom_angle_site_symmetry_1
_geom_angle_site_symmetry_3
C1 Re1 C3 94.2(3) . .
C1 Re1 C2 91.3(2) . .
C3 Re1 C2 91.5(3) . .
C1 Re1 C4 94.1(2) . .
C3 Re1 C4 89.5(2) . .
C2 Re1 C4 174.4(2) . .
C1 Re1 C5 95.5(2) . .
C3 Re1 C5 170.2(2) . .
C2 Re1 C5 89.5(2) . .
C4 Re1 C5 88.5(2) . .
C1 Re1 Re2 176.32(17) . .
C3 Re1 Re2 82.25(19) . .
C2 Re1 Re2 87.77(15) . .
C4 Re1 Re2 86.95(18) . .
C5 Re1 Re2 88.02(15) . .
C6 Re2 C8 94.4(3) . .
C6 Re2 C9 93.5(2) . .
C8 Re2 C9 85.8(2) . .
C6 Re2 C7 93.5(2) . .
C8 Re2 C7 88.2(3) . .
C9 Re2 C7 171.1(2) . .
C6 Re2 C10 93.6(2) . .
C8 Re2 C10 171.9(2) . .
C9 Re2 C10 94.1(2) . .
C7 Re2 C10 90.9(2) . .
C6 Re2 Re1 177.34(17) . .
C8 Re2 Re1 83.95(18) . .
C9 Re2 Re1 84.24(17) . .
C7 Re2 Re1 88.60(17) . .
C10 Re2 Re1 88.03(13) . .
C14 S1A C11 89.8(5) 3_666 .
C10 O10 C15A 138.4(7) . .
C10 O10 C15 137.2(6) . .
O1 C1 Re1 178.6(5) . .
O2 C2 Re1 178.4(5) . .
O3 C3 Re1 177.2(7) . .
O4 C4 Re1 179.1(6) . .
O5 C5 Re1 178.0(5) . .
O6 C6 Re2 179.0(6) . .
O7 C7 Re2 176.4(7) . .
O8 C8 Re2 177.7(6) . .
O9 C9 Re2 173.9(5) . .
O10 C10 C11 111.3(5) . .
O10 C10 Re2 123.4(4) . .
C11 C10 Re2 125.3(4) . .
C12 C11 C12A 88.4(8) . .
C12 C11 C10 135.2(7) . .
C12A C11 C10 136.3(7) . .
C12 C11 S1A 25.4(5) . .
C12A C11 S1A 110.1(6) . .
C10 C11 S1A 112.9(4) . .
C12 C11 S1 110.5(6) . .
C12A C11 S1 24.9(5) . .
C10 C11 S1 112.9(4) . .
S1A C11 S1 134.1(3) . .
C11 C12 C13 113.6(10) . .
C11 C12 H12 123.2 . .
C13 C12 H12 123.2 . .
C11 C12A C13 113.7(10) . 3_666
C11 C12A H12A 123.2 . .
C13 C12A H12A 123.2 3_666 .
C14 C13 C12 111.6(10) . .
C14 C13 C12A 112.9(10) . 3_666
C12 C13 C12A 135.5(11) . 3_666
C14 C13 C12 47.7(7) . 3_666
C12 C13 C12 157.8(9) . 3_666
C12A C13 C12 66.1(8) 3_666 3_666
C14 C13 S1 130.0(9) . 3_666
C12 C13 S1 118.2(9) . 3_666
C12A C13 S1 18.5(5) 3_666 3_666
C12 C13 S1 82.3(6) 3_666 3_666
C13 C14 C12 86.2(10) . 3_666
C13 C14 S1A 112.7(9) . 3_666
C12 C14 S1A 29.0(6) 3_666 3_666
O10 C15 C16 105.8(7) . .
O10 C15 H15A 110.6 . .
C16 C15 H15A 110.6 . .
O10 C15 H15B 110.6 . .
C16 C15 H15B 110.6 . .
H15A C15 H15B 108.7 . .
C15 C16 H16A 109.5 . .
C15 C16 H16B 109.5 . .
H16A C16 H16B 109.5 . .
C15 C16 H16C 109.5 . .
H16A C16 H16C 109.5 . .
H16B C16 H16C 109.5 . .
O10 C15A C16A 107.6(9) . .
O10 C15A H15C 110.2 . .
C16A C15A H15C 110.2 . .
O10 C15A H15D 110.2 . .
C16A C15A H15D 110.2 . .
H15C C15A H15D 108.5 . .
C15A C16A H16D 109.5 . .
C15A C16A H16E 109.5 . .
H16D C16A H16E 109.5 . .
C15A C16A H16F 109.5 . .
H16D C16A H16F 109.5 . .
H16E C16A H16F 109.5 . .

loop_
_geom_bond_atom_site_label_1
_geom_bond_atom_site_label_2
_geom_bond_distance
_geom_bond_site_symmetry_2
Re1 C1 1.927(6) .
Re1 C3 1.982(6) .
Re1 C2 1.995(6) .
Re1 C4 1.995(6) .
Re1 C5 2.003(6) .
Re1 Re2 3.0612(4) .
Re2 C6 1.928(6) .
Re2 C8 1.973(6) .
Re2 C9 1.986(6) .
Re2 C7 1.987(6) .
Re2 C10 2.099(5) .
S1 C11 1.831(6) .
S1A C14 1.732(15) 3_666
S1A C11 1.818(6) .
O1 C1 1.144(7) .
O2 C2 1.130(7) .
O3 C3 1.132(7) .
O4 C4 1.131(7) .
O5 C5 1.129(7) .
O6 C6 1.144(7) .
O7 C7 1.125(7) .
O8 C8 1.150(7) .
O9 C9 1.142(7) .
O10 C10 1.313(6) .
O10 C15A 1.319(13) .
O10 C15 1.346(10) .
C10 C11 1.464(7) .
C11 C12 1.312(12) .
C11 C12A 1.336(12) .
C12 C13 1.416(17) .
C12 H12 0.9500 .
C12A C13 1.439(16) 3_666
C12A H12A 0.9500 .
C13 C14 1.36(2) .
C13 C12A 1.439(16) 3_666
C13 S1 2.065(12) 3_666
C14 C12 1.393(18) 3_666
C14 S1A 1.732(15) 3_666
C15 C16 1.578(11) .
C15 H15A 0.9900 .
C15 H15B 0.9900 .
C16 H16A 0.9800 .
C16 H16B 0.9800 .
C16 H16C 0.9800 .
C15A C16A 1.571(14) .
C15A H15C 0.9900 .
C15A H15D 0.9900 .
C16A H16D 0.9800 .
C16A H16E 0.9800 .
C16A H16F 0.9800 .

loop_
_geom_torsion_atom_site_label_1
_geom_torsion_atom_site_label_2
_geom_torsion_atom_site_label_3
_geom_torsion_atom_site_label_4
_geom_torsion
_geom_torsion_site_symmetry_1
_geom_torsion_site_symmetry_4
C15A O10 C10 C11 160.9(11) . .
C15 O10 C10 C11 13.0(10) . .
C15A O10 C10 Re2 -20.8(12) . .
C15 O10 C10 Re2 -168.7(8) . .
O10 C10 C11 C12 -153.8(9) . .
Re2 C10 C11 C12 27.9(12) . .
O10 C10 C11 C12A 31.1(11) . .
Re2 C10 C11 C12A -147.2(8) . .
O10 C10 C11 S1A -138.7(4) . .
Re2 C10 C11 S1A 43.1(6) . .
O10 C10 C11 S1 41.5(6) . .
Re2 C10 C11 S1 -136.8(3) . .
C14 S1A C11 C12 -25.0(13) 3_666 .
C14 S1A C11 C12A 7.9(8) 3_666 .
C14 S1A C11 C10 -179.6(6) 3_666 .
C14 S1A C11 S1 0.2(7) 3_666 .
C12A C11 C12 C13 0.9(12) . .
C10 C11 C12 C13 -175.7(9) . .
S1A C11 C12 C13 150.2(19) . .
S1 C11 C12 C13 -10.7(12) . .
C12 C11 C12A C13 4.1(11) . 3_666
C10 C11 C12A C13 -179.3(9) . 3_666
S1A C11 C12A C13 -9.4(11) . 3_666
S1 C11 C12A C13 157.4(18) . 3_666
C11 C12 C13 C14 8.7(15) . .
C11 C12 C13 C12A -174.1(15) . 3_666
C11 C12 C13 C12 -10(3) . 3_666
C11 C12 C13 S1 -165.9(8) . 3_666
C12 C13 C14 C12 -170.5(12) . 3_666
C12A C13 C14 C12 11.7(11) 3_666 3_666
S1 C13 C14 C12 3.3(12) 3_666 3_666
C12 C13 C14 S1A 177.6(12) . 3_666
C12A C13 C14 S1A -0.2(13) 3_666 3_666
C12 C13 C14 S1A -11.9(6) 3_666 3_666
S1 C13 C14 S1A -8.6(14) 3_666 3_666
C10 O10 C15 C16 159.3(6) . .
C10 O10 C15A C16A -158.7(7) . .
